data_4304344
loop_
_publ_author_name
'Qiong Ye'
'Da-Wei Fu'
'Hang Tian'
'Ren-Gen Xiong'
'Philip Wai Hong Chan'
'Songping D. Huang'

_publ_section_title
;
Multiferroic Homochiral Metal-Organic Framework
;
_journal_name_full 'Inorganic Chemistry'
_journal_page_first 772
_journal_page_last 774
_journal_paper_doi 10.1021/ic701828w
_journal_volume 47
_journal_year 2008
_chemical_absolute_configuration unk
_chemical_formula_moiety 'C6 H10 D4 O8 Tb, Cl O4'
_chemical_formula_sum 'C6 H10 Cl D4 O12 Tb'
_chemical_formula_weight 476.57
_chemical_name_systematic
; 
 ? 
;
_space_group_IT_number 5
_symmetry_cell_setting monoclinic
_symmetry_space_group_name_Hall 'C 2y'
_symmetry_space_group_name_H-M 'C 1 2 1'
_atom_sites_solution_hydrogens geom
_atom_sites_solution_primary direct
_atom_sites_solution_secondary difmap
_audit_creation_method SHELXL-97
_cell_angle_alpha 90.00
_cell_angle_beta 91.933(2)
_cell_angle_gamma 90.00
_cell_formula_units_Z 2
_cell_length_a 8.6580(15)
_cell_length_b 8.3628(15)
_cell_length_c 10.2187(18)
_cell_measurement_reflns_used 2092
_cell_measurement_temperature 291(2)
_cell_measurement_theta_max 28.00
_cell_measurement_theta_min 3.38
_cell_volume 739.5(2)
_computing_cell_refinement SMART
_computing_data_collection 'SMART (Bruker, 2000)'
_computing_data_reduction 'SAINT (Bruker, 2000)'
_computing_molecular_graphics SHELXTL
_computing_publication_material SHELXTL
_computing_structure_refinement SHELXTL
_computing_structure_solution 'SHELXTL (Bruker, 2000)'
_diffrn_ambient_temperature 291(2)
_diffrn_measured_fraction_theta_full 0.999
_diffrn_measured_fraction_theta_max 0.999
_diffrn_measurement_device_type 'Bruker Smart Apex CCD'
_diffrn_measurement_method 'phi and omega scans'
_diffrn_radiation_monochromator graphite
_diffrn_radiation_source 'sealed tube'
_diffrn_radiation_type MoK\a
_diffrn_radiation_wavelength 0.71073
_diffrn_reflns_av_R_equivalents 0.0301
_diffrn_reflns_av_sigmaI/netI 0.0648
_diffrn_reflns_limit_h_max 7
_diffrn_reflns_limit_h_min -10
_diffrn_reflns_limit_k_max 10
_diffrn_reflns_limit_k_min -10
_diffrn_reflns_limit_l_max 12
_diffrn_reflns_limit_l_min -12
_diffrn_reflns_number 2035
_diffrn_reflns_theta_full 26.00
_diffrn_reflns_theta_max 26.00
_diffrn_reflns_theta_min 1.99
_exptl_absorpt_coefficient_mu 5.016
_exptl_absorpt_correction_T_max 0.33
_exptl_absorpt_correction_T_min 0.25
_exptl_absorpt_correction_type multi-scan
_exptl_absorpt_process_details '(SADABS; Bruker, 2000)'
_exptl_crystal_density_diffrn 2.140
_exptl_crystal_density_method 'not measured'
_exptl_crystal_F_000 456
_exptl_crystal_size_max 0.30
_exptl_crystal_size_mid 0.24
_exptl_crystal_size_min 0.22
_refine_diff_density_max 1.710
_refine_diff_density_min -0.950
_refine_diff_density_rms 0.170
_refine_ls_abs_structure_details 'Flack H D (1983), Acta Cryst. A39, 876-881'
_refine_ls_abs_structure_Flack 0.01(4)
_refine_ls_extinction_method none
_refine_ls_goodness_of_fit_ref 1.055
_refine_ls_hydrogen_treatment mixed
_refine_ls_matrix_type full
_refine_ls_number_parameters 93
_refine_ls_number_reflns 1397
_refine_ls_number_restraints 1
_refine_ls_restrained_S_all 1.055
_refine_ls_R_factor_all 0.0465
_refine_ls_R_factor_gt 0.0460
_refine_ls_shift/su_max 0.000
_refine_ls_shift/su_mean 0.000
_refine_ls_structure_factor_coef Fsqd
_refine_ls_weighting_details 'calc w=1/[\s^2^(Fo^2^)+(0.06P)^2^+1.99P] where P=(Fo^2^+2Fc^2^)/3'
_refine_ls_weighting_scheme calc
_refine_ls_wR_factor_gt 0.1009
_refine_ls_wR_factor_ref 0.1010
_reflns_number_gt 1360
_reflns_number_total 1397
_reflns_threshold_expression >2sigma(I)
_cod_data_source_file ic701828w-file002.cif
_cod_data_source_block 55
_cod_depositor_comments
;
The following automatic conversions were performed:
'_symmetry_cell_setting' value 'Monoclinic' changed to 'monoclinic'
according to '/home/saulius/struct/CIF-dictionaries/cif_core.dic'
dictionary named 'cif_core.dic' version 2.4.1 from 2010-06-29.

Automatic conversion script
Id: cif_fix_enum 1527 2010-12-29 10:47:43Z saulius 
;
_cod_original_sg_symbol_Hall 'C 2y '
_cod_original_sg_symbol_H-M 'C 2'
_cod_original_formula_sum 'C6 H10 D4 Cl O12 Tb'
_cod_database_code 4304344

loop_
_symmetry_equiv_pos_as_xyz
'x, y, z'
'-x, y, -z'
'x+1/2, y+1/2, z'
'-x+1/2, y+1/2, -z'

loop_
_atom_site_label
_atom_site_type_symbol
_atom_site_fract_x
_atom_site_fract_y
_atom_site_fract_z
_atom_site_U_iso_or_equiv
_atom_site_adp_type
_atom_site_occupancy
_atom_site_symmetry_multiplicity
_atom_site_calc_flag
_atom_site_refinement_flags
_atom_site_disorder_assembly
_atom_site_disorder_group
C1 C 0.5094(14) 0.9551(15) 0.7083(14) 0.047(3) Uani 1 1 d . . .
H1A H 0.4522 0.9350 0.6278 0.071 Uiso 1 1 calc R . .
H1B H 0.5855 1.0363 0.6944 0.071 Uiso 1 1 calc R . .
H1C H 0.4400 0.9905 0.7736 0.071 Uiso 1 1 calc R . .
C2 C 0.5906(14) 0.7995(15) 0.7551(11) 0.043(3) Uani 1 1 d . . .
H2 H 0.6528 0.7579 0.6843 0.051 Uiso 1 1 calc R . .
C3 C 0.6983(12) 0.8427(13) 0.8722(12) 0.038(3) Uani 1 1 d . . .
Cl1 Cl 1.0000 0.9252(6) 0.5000 0.0521(11) Uani 1 2 d S . .
D1 D 0.8442 0.7776(6) 1.0923 0.078 Uiso 1 1 d R . .
D2 D 0.9681 0.8217(6) 1.2017 0.078 Uiso 1 1 d R . .
O1 O 0.4891(9) 0.6892(10) 0.7878(8) 0.0444(19) Uani 1 1 d . . .
H1D H 0.4307 0.6677 0.7216 0.067 Uiso 1 1 d R . .
O2 O 0.7840(10) 0.9567(10) 0.8717(7) 0.0421(19) Uani 1 1 d . . .
O3 O 0.6770(10) 0.7523(11) 0.9691(9) 0.051(2) Uani 1 1 d . . .
O4 O 0.8892(11) 0.8640(12) 1.1430(8) 0.049(2) Uani 1 1 d . . .
O5 O 0.9045(11) 1.025(2) 0.5572(9) 0.060(4) Uani 1 1 d . . .
O6 O 0.9337(13) 0.8390(12) 0.4046(10) 0.063(3) Uani 1 1 d . . .
Tb1 Tb 1.0000 1.0523 1.0000 0.0308(2) Uani 1 2 d S . .

loop_
_atom_site_aniso_label
_atom_site_aniso_U_11
_atom_site_aniso_U_22
_atom_site_aniso_U_33
_atom_site_aniso_U_23
_atom_site_aniso_U_13
_atom_site_aniso_U_12
C1 0.039(6) 0.039(7) 0.062(8) 0.010(5) -0.007(6) -0.011(5)
C2 0.039(6) 0.054(7) 0.037(6) 0.010(5) 0.010(5) 0.009(5)
C3 0.024(5) 0.035(6) 0.055(7) 0.021(5) -0.007(5) -0.012(5)
Cl1 0.057(3) 0.068(3) 0.032(2) 0.000 0.0046(19) 0.000
O1 0.041(4) 0.040(4) 0.050(5) 0.000(4) -0.017(4) -0.012(4)
O2 0.049(5) 0.050(5) 0.027(4) 0.002(3) -0.006(3) -0.008(4)
O3 0.049(5) 0.049(5) 0.055(5) -0.004(4) 0.018(4) -0.022(4)
O4 0.053(5) 0.063(6) 0.031(4) 0.018(4) 0.012(4) -0.002(5)
O5 0.059(5) 0.060(13) 0.059(5) -0.008(6) -0.007(4) -0.011(6)
O6 0.074(7) 0.058(6) 0.055(6) 0.005(5) -0.011(5) -0.026(5)
Tb1 0.0324(3) 0.0319(3) 0.0282(3) 0.000 0.0016(2) 0.000

loop_
_atom_type_symbol
_atom_type_description
_atom_type_scat_dispersion_real
_atom_type_scat_dispersion_imag
_atom_type_scat_source
C C 0.0033 0.0016 'International Tables Vol C Tables 4.2.6.8 and 6.1.1.4'
Cl Cl 0.1484 0.1585 'International Tables Vol C Tables 4.2.6.8 and 6.1.1.4'
O O 0.0106 0.0060 'International Tables Vol C Tables 4.2.6.8 and 6.1.1.4'
Tb Tb -0.1723 4.1537 'International Tables Vol C Tables 4.2.6.8 and 6.1.1.4'
D D 0.0000 0.0000 'International Tables Vol C Tables 4.2.6.8 and 6.1.1.4'
H H 0.0000 0.0000 'International Tables Vol C Tables 4.2.6.8 and 6.1.1.4'

loop_
_geom_angle_atom_site_label_1
_geom_angle_atom_site_label_2
_geom_angle_atom_site_label_3
_geom_angle
_geom_angle_site_symmetry_1
_geom_angle_site_symmetry_3
_geom_angle_publ_flag
C2 C1 H1A 109.5 . . ?
C2 C1 H1B 109.5 . . ?
H1A C1 H1B 109.5 . . ?
C2 C1 H1C 109.5 . . ?
H1A C1 H1C 109.5 . . ?
H1B C1 H1C 109.5 . . ?
O1 C2 C3 111.0(9) . . ?
O1 C2 C1 111.4(10) . . ?
C3 C2 C1 107.5(10) . . ?
O1 C2 H2 109.0 . . ?
C3 C2 H2 109.0 . . ?
C1 C2 H2 109.0 . . ?
O2 C3 O3 125.5(11) . . ?
O2 C3 C2 122.6(10) . . ?
O3 C3 C2 111.7(9) . . ?
O5 Cl1 O5 101.7(13) . 2_756 ?
O5 Cl1 O6 114.0(7) . . ?
O5 Cl1 O6 106.2(6) 2_756 . ?
O5 Cl1 O6 106.2(6) . 2_756 ?
O5 Cl1 O6 114.0(7) 2_756 2_756 ?
O6 Cl1 O6 114.2(10) . 2_756 ?
C2 O1 Tb1 122.8(7) . 3_445 ?
C2 O1 H1D 109.2 . . ?
Tb1 O1 H1D 127.5 3_445 . ?
C3 O2 Tb1 137.1(7) . . ?
C3 O3 Tb1 131.2(8) . 3_445 ?
D2 O4 D1 109.00 . . ?
D2 O4 Tb1 109.00 . . ?
D1 O4 Tb1 109.00 . . ?
O3 Tb1 O3 86.6(5) 3 4_657 ?
O3 Tb1 O4 96.5(3) 3 2_757 ?
O3 Tb1 O4 148.6(3) 4_657 2_757 ?
O3 Tb1 O4 148.6(3) 3 . ?
O3 Tb1 O4 96.5(3) 4_657 . ?
O4 Tb1 O4 96.8(5) 2_757 . ?
O3 Tb1 O2 133.0(3) 3 . ?
O3 Tb1 O2 78.8(3) 4_657 . ?
O4 Tb1 O2 76.4(3) 2_757 . ?
O4 Tb1 O2 77.9(3) . . ?
O3 Tb1 O2 78.8(3) 3 2_757 ?
O3 Tb1 O2 133.0(3) 4_657 2_757 ?
O4 Tb1 O2 77.9(3) 2_757 2_757 ?
O4 Tb1 O2 76.4(3) . 2_757 ?
O2 Tb1 O2 140.8(4) . 2_757 ?
O3 Tb1 O1 77.0(3) 3 4_657 ?
O3 Tb1 O1 62.9(3) 4_657 4_657 ?
O4 Tb1 O1 148.3(3) 2_757 4_657 ?
O4 Tb1 O1 76.7(3) . 4_657 ?
O2 Tb1 O1 130.5(3) . 4_657 ?
O2 Tb1 O1 70.4(3) 2_757 4_657 ?
O3 Tb1 O1 62.9(3) 3 3 ?
O3 Tb1 O1 77.0(3) 4_657 3 ?
O4 Tb1 O1 76.7(3) 2_757 3 ?
O4 Tb1 O1 148.3(3) . 3 ?
O2 Tb1 O1 70.4(3) . 3 ?
O2 Tb1 O1 130.5(3) 2_757 3 ?
O1 Tb1 O1 124.3(4) 4_657 3 ?

loop_
_geom_bond_atom_site_label_1
_geom_bond_atom_site_label_2
_geom_bond_distance
_geom_bond_site_symmetry_2
_geom_bond_publ_flag
C1 C2 1.547(17) . ?
C1 H1A 0.9600 . ?
C1 H1B 0.9600 . ?
C1 H1C 0.9600 . ?
C2 O1 1.324(15) . ?
C2 C3 1.534(17) . ?
C2 H2 0.9800 . ?
C3 O2 1.208(13) . ?
C3 O3 1.264(14) . ?
Cl1 O5 1.326(14) . ?
Cl1 O5 1.326(14) 2_756 ?
Cl1 O6 1.328(10) . ?
Cl1 O6 1.328(10) 2_756 ?
D1 O4 0.9600 . ?
D2 O4 0.9600 . ?
O1 Tb1 2.451(8) 3_445 ?
O1 H1D 0.8500 . ?
O2 Tb1 2.386(8) . ?
O3 Tb1 2.298(8) 3_445 ?
O4 Tb1 2.372(8) . ?
Tb1 O3 2.298(8) 3 ?
Tb1 O3 2.298(8) 4_657 ?
Tb1 O4 2.372(8) 2_757 ?
Tb1 O2 2.386(8) 2_757 ?
Tb1 O1 2.451(8) 4_657 ?
Tb1 O1 2.451(8) 3 ?
